data_7060750
loop_
_publ_author_name
'Wang, Yu'
'Xu, Siyu'
'Li, Heng'
'Ma, Haixia'
'Zhang, Yazhou'
'Guo, Zhaoqi'

_publ_section_title
;
 Laser ignition of energetic complexes: impact of metal ion on laser
 initiation ability
;
_journal_issue 28
_journal_name_full 'New Journal of Chemistry'
_journal_page_first 12705
_journal_page_last 12710
_journal_paper_doi 10.1039/D1NJ02345D
_journal_volume 45
_journal_year 2021
_chemical_formula_moiety 'C6 H6 Ba N8 O11'
_chemical_formula_sum 'C6 H6 Ba N8 O11'
_chemical_formula_weight 503.53
_space_group_crystal_system monoclinic
_space_group_IT_number 14
_space_group_name_Hall '-P 2ybc'
_space_group_name_H-M_alt 'P 1 21/c 1'
_atom_sites_solution_hydrogens difmap
_atom_sites_solution_primary direct
_audit_creation_date 2021-06-11
_audit_creation_method
;
Olex2 1.2
(compiled 2018.05.29 svn.r3508 for OlexSys, GUI svn.r5506)
;
_audit_update_record
;
2021-06-11 deposited with the CCDC.	2021-06-15 downloaded from the CCDC.
;
_cell_angle_alpha 90
_cell_angle_beta 102.334(3)
_cell_angle_gamma 90
_cell_formula_units_Z 4
_cell_length_a 7.9777(11)
_cell_length_b 18.001(2)
_cell_length_c 9.8873(15)
_cell_measurement_reflns_used 1936
_cell_measurement_temperature 296(2)
_cell_measurement_theta_max 24.706
_cell_measurement_theta_min 2.395
_cell_volume 1387.1(3)
_computing_cell_refinement 'SAINT v8.34A (Bruker, 2013)'
_computing_data_collection 'Bruker SMART APEX II'
_computing_data_reduction 'SAINT v8.34A (Bruker, 2013)'
_computing_molecular_graphics 'Olex2 (Dolomanov et al., 2009)'
_computing_publication_material 'Olex2 (Dolomanov et al., 2009)'
_computing_structure_refinement 'ShelXL (Sheldrick, 2015)'
_computing_structure_solution 'ShelXS (Sheldrick, 2008)'
_diffrn_ambient_temperature 296.15
_diffrn_measured_fraction_theta_full 0.990
_diffrn_measured_fraction_theta_max 0.983
_diffrn_measurement_device_type 'Bruker APEX-II CCD'
_diffrn_measurement_method '\f and \w scans'
_diffrn_radiation_type MoK\a
_diffrn_radiation_wavelength 0.71073
_diffrn_reflns_av_R_equivalents 0.0517
_diffrn_reflns_av_unetI/netI 0.0554
_diffrn_reflns_Laue_measured_fraction_full 0.990
_diffrn_reflns_Laue_measured_fraction_max 0.983
_diffrn_reflns_limit_h_max 10
_diffrn_reflns_limit_h_min -9
_diffrn_reflns_limit_k_max 17
_diffrn_reflns_limit_k_min -22
_diffrn_reflns_limit_l_max 12
_diffrn_reflns_limit_l_min -12
_diffrn_reflns_number 9149
_diffrn_reflns_point_group_measured_fraction_full 0.990
_diffrn_reflns_point_group_measured_fraction_max 0.983
_diffrn_reflns_theta_full 25.242
_diffrn_reflns_theta_max 26.499
_diffrn_reflns_theta_min 2.393
_diffrn_standards_number 0
_exptl_absorpt_coefficient_mu 2.952
_exptl_absorpt_correction_T_max 0.7454
_exptl_absorpt_correction_T_min 0.5744
_exptl_absorpt_correction_type multi-scan
_exptl_absorpt_process_details
'SADABS-2014/5 (Bruker,2014/5) was used for absorption correction. wR2(int) was 0.0887 before and 0.0576 after correction. The Ratio of minimum to maximum transmission is 0.7706. The \l/2 correction factor is 0.00150.'
_exptl_crystal_colour red
_exptl_crystal_colour_primary red
_exptl_crystal_density_diffrn 2.411
_exptl_crystal_description block
_exptl_crystal_F_000 968
_exptl_crystal_size_max 0.15
_exptl_crystal_size_mid 0.12
_exptl_crystal_size_min 0.08
_refine_diff_density_max 0.733
_refine_diff_density_min -0.665
_refine_diff_density_rms 0.158
_refine_ls_extinction_method none
_refine_ls_goodness_of_fit_ref 1.036
_refine_ls_hydrogen_treatment refall
_refine_ls_matrix_type full
_refine_ls_number_parameters 259
_refine_ls_number_reflns 2832
_refine_ls_number_restraints 25
_refine_ls_restrained_S_all 1.031
_refine_ls_R_factor_all 0.0402
_refine_ls_R_factor_gt 0.0321
_refine_ls_shift/su_max 0.001
_refine_ls_shift/su_mean 0.000
_refine_ls_structure_factor_coef Fsqd
_refine_ls_weighting_details 'w=1/[\s^2^(Fo^2^)+(0.0311P)^2^+0.2387P] where P=(Fo^2^+2Fc^2^)/3'
_refine_ls_weighting_scheme calc
_refine_ls_wR_factor_gt 0.0699
_refine_ls_wR_factor_ref 0.0754
_reflns_Friedel_coverage 0.000
_reflns_number_gt 2379
_reflns_number_total 2832
_reflns_threshold_expression 'I > 2\s(I)'
_cod_data_source_file d1nj02345d2.cif
_cod_data_source_block mo_20181209-2-ba_0m
_cod_depositor_comments 'Adding full bibliography for 7060747--7060750.cif.'
_cod_database_code 7060750
_shelx_shelxl_version_number 2018/3
_shelx_space_group_comment
;
The symmetry employed for this shelxl refinement is uniquely defined
by the following loop, which should always be used as a source of
symmetry information in preference to the above space-group names.
They are only intended as comments.
;
_shelx_estimated_absorpt_t_max 0.798
_shelx_estimated_absorpt_t_min 0.666
_olex2_refinement_description
;
1. Restrained distances
 O10-H10A = O10-H10B
 0.85 with sigma of 0.02
 O9-H9A = O9-H9B
 0.85 with sigma of 0.02
 O11-H11B
 0.85 with sigma of 0.002
 O9-H9A
 0.85 with sigma of 0.002
 O9-H9B
 0.85 with sigma of 0.002
 O10-H10A
 0.85 with sigma of 0.002
 O10-H10B
 0.85 with sigma of 0.002
 O11-H11A
 0.85 with sigma of 0.002
 O11-H11B \\sim O11-H11A \\sim O10-H10B \\sim O10-H10A \\sim O9-H9B \\sim O9-H9A
 with sigma of 0.02
;
_olex2_submission_special_instructions 'No special instructions were received'

loop_
_space_group_symop_operation_xyz
'x, y, z'
'-x, y+1/2, -z+1/2'
'-x, -y, -z'
'x, -y-1/2, z-1/2'

loop_
_atom_site_label
_atom_site_type_symbol
_atom_site_fract_x
_atom_site_fract_y
_atom_site_fract_z
_atom_site_U_iso_or_equiv
_atom_site_adp_type
_atom_site_occupancy
_atom_site_site_symmetry_order
_atom_site_calc_flag
_atom_site_refinement_flags_posn
_atom_site_refinement_flags_adp
_atom_site_refinement_flags_occupancy
_atom_site_disorder_assembly
_atom_site_disorder_group
O10 O -0.0724(5) 0.3896(2) 0.8442(4) 0.0213(8) Uani 1 1 d D . . . .
O11 O 0.0678(4) 0.47160(18) 0.3775(3) 0.0146(7) Uani 1 1 d D . . . .
O9 O -0.0777(4) 0.23550(19) 0.5974(3) 0.0165(7) Uani 1 1 d D . . . .
N3 N 0.6360(4) 0.38035(18) 0.5202(3) 0.0091(7) Uani 1 1 d . . . . .
O8 O 0.1332(4) 0.26353(18) 0.4026(3) 0.0162(7) Uani 1 1 d . . . . .
N6 N 0.6699(5) 0.6132(2) 0.8612(4) 0.0129(8) Uani 1 1 d . . . . .
N4 N 0.3589(4) 0.3572(2) 0.5299(3) 0.0096(7) Uani 1 1 d . . . . .
N1 N 0.3603(4) 0.4686(2) 0.7284(3) 0.0106(8) Uani 1 1 d . . . . .
N2 N 0.6260(4) 0.5071(2) 0.7102(3) 0.0106(8) Uani 1 1 d . . . . .
O4 O 0.8267(4) 0.61060(19) 0.8678(4) 0.0266(9) Uani 1 1 d . . . . .
C3 C 0.5697(5) 0.5513(2) 0.8014(4) 0.0101(9) Uani 1 1 d . . . . .
C1 C 0.4965(5) 0.4584(2) 0.6718(4) 0.0098(9) Uani 1 1 d . . . . .
O3 O 0.5975(4) 0.66809(19) 0.8937(3) 0.0213(8) Uani 1 1 d . . . . .
C2 C 0.4060(5) 0.5279(2) 0.8126(4) 0.0104(9) Uani 1 1 d . . . . .
N5 N 0.3049(4) 0.5520(2) 0.9069(4) 0.0120(8) Uani 1 1 d . . . . .
O1 O 0.1545(4) 0.5306(2) 0.8887(3) 0.0243(8) Uani 1 1 d . . . . .
O2 O 0.3718(4) 0.59039(19) 1.0058(3) 0.0209(7) Uani 1 1 d . . . . .
C4 C 0.5010(5) 0.3987(2) 0.5730(4) 0.0097(9) Uani 1 1 d . . . . .
C5 C 0.4057(5) 0.3086(2) 0.4426(4) 0.0102(9) Uani 1 1 d . . . . .
Ba1 Ba 0.03895(3) 0.37915(2) 0.60071(2) 0.01038(10) Uani 1 1 d . . . . .
C6 C 0.5764(5) 0.3232(2) 0.4360(4) 0.0101(9) Uani 1 1 d . . . . .
O7 O 0.3091(4) 0.21208(18) 0.2921(3) 0.0189(7) Uani 1 1 d . . . . .
N8 N 0.2766(4) 0.2576(2) 0.3734(3) 0.0112(8) Uani 1 1 d . . . . .
O5 O 0.8075(4) 0.33015(18) 0.3341(3) 0.0163(7) Uani 1 1 d . . . . .
O6 O 0.6485(4) 0.23047(18) 0.3004(3) 0.0210(8) Uani 1 1 d . . . . .
N7 N 0.6823(4) 0.2917(2) 0.3515(3) 0.0113(8) Uani 1 1 d . . . . .
H11A H 0.160(3) 0.473(3) 0.348(5) 0.05(2) Uiso 1 1 d D . . . .
H10A H -0.157(8) 0.365(4) 0.800(11) 0.21(6) Uiso 1 1 d D . . . .
H9A H -0.003(4) 0.205(2) 0.582(5) 0.023(15) Uiso 1 1 d D . . . .
H11B H -0.018(5) 0.459(3) 0.315(4) 0.05(2) Uiso 1 1 d D . . . .
H10B H -0.033(8) 0.426(2) 0.895(5) 0.07(3) Uiso 1 1 d D . . . .
H9B H -0.117(8) 0.221(4) 0.666(4) 0.09(3) Uiso 1 1 d D . . . .

loop_
_atom_site_aniso_label
_atom_site_aniso_U_11
_atom_site_aniso_U_22
_atom_site_aniso_U_33
_atom_site_aniso_U_23
_atom_site_aniso_U_13
_atom_site_aniso_U_12
O10 0.0233(18) 0.027(2) 0.0167(17) 0.0004(16) 0.0099(14) 0.0006(16)
O11 0.0109(16) 0.0148(19) 0.0193(16) 0.0016(14) 0.0059(14) 0.0013(14)
O9 0.0188(16) 0.016(2) 0.0181(16) 0.0004(14) 0.0111(14) 0.0009(15)
N3 0.0073(16) 0.008(2) 0.0115(17) 0.0006(14) 0.0013(14) 0.0002(14)
O8 0.0103(15) 0.0168(19) 0.0220(17) -0.0055(14) 0.0043(13) -0.0031(13)
N6 0.0145(19) 0.015(2) 0.0099(17) -0.0020(15) 0.0044(15) -0.0014(16)
N4 0.0100(17) 0.008(2) 0.0114(17) -0.0022(14) 0.0032(14) 0.0004(15)
N1 0.0128(18) 0.008(2) 0.0111(17) 0.0001(14) 0.0028(14) 0.0015(15)
N2 0.0076(16) 0.010(2) 0.0125(17) 0.0012(15) -0.0013(14) -0.0023(15)
O4 0.0128(17) 0.025(2) 0.040(2) -0.0146(16) 0.0017(15) -0.0052(14)
C3 0.010(2) 0.009(2) 0.012(2) -0.0021(17) 0.0024(16) 0.0018(17)
C1 0.010(2) 0.009(2) 0.0098(19) 0.0004(17) 0.0011(16) 0.0019(17)
O3 0.0249(17) 0.0145(19) 0.0241(18) -0.0071(14) 0.0043(14) 0.0015(15)
C2 0.012(2) 0.006(2) 0.013(2) -0.0030(17) 0.0030(17) 0.0021(17)
N5 0.0126(18) 0.013(2) 0.0114(18) 0.0015(15) 0.0048(15) 0.0009(15)
O1 0.0107(16) 0.040(2) 0.0242(18) -0.0045(16) 0.0075(14) -0.0036(15)
O2 0.0230(17) 0.022(2) 0.0181(17) -0.0084(15) 0.0052(14) -0.0039(15)
C4 0.011(2) 0.007(2) 0.011(2) 0.0018(16) 0.0014(16) 0.0018(17)
C5 0.011(2) 0.012(2) 0.0086(19) -0.0006(17) 0.0040(16) -0.0011(18)
Ba1 0.00838(14) 0.01017(17) 0.01338(14) 0.00059(10) 0.00408(10) 0.00046(10)
C6 0.010(2) 0.006(2) 0.014(2) -0.0031(17) 0.0027(16) -0.0008(17)
O7 0.0174(16) 0.019(2) 0.0220(17) -0.0113(14) 0.0088(14) -0.0055(14)
N8 0.0107(17) 0.013(2) 0.0101(17) -0.0002(15) 0.0036(14) -0.0015(15)
O5 0.0123(15) 0.0187(19) 0.0192(16) -0.0011(13) 0.0062(13) -0.0013(13)
O6 0.0200(17) 0.018(2) 0.0250(18) -0.0137(15) 0.0051(14) 0.0030(15)
N7 0.0064(17) 0.018(2) 0.0096(17) 0.0010(15) 0.0023(14) 0.0000(15)

loop_
_atom_type_symbol
_atom_type_description
_atom_type_scat_dispersion_real
_atom_type_scat_dispersion_imag
_atom_type_scat_source
C C 0.0033 0.0016 'International Tables Vol C Tables 4.2.6.8 and 6.1.1.4'
H H 0.0000 0.0000 'International Tables Vol C Tables 4.2.6.8 and 6.1.1.4'
Ba Ba -0.3244 2.2819 'International Tables Vol C Tables 4.2.6.8 and 6.1.1.4'
N N 0.0061 0.0033 'International Tables Vol C Tables 4.2.6.8 and 6.1.1.4'
O O 0.0106 0.0060 'International Tables Vol C Tables 4.2.6.8 and 6.1.1.4'

loop_
_geom_angle_atom_site_label_1
_geom_angle_atom_site_label_2
_geom_angle_atom_site_label_3
_geom_angle
_geom_angle_site_symmetry_1
_geom_angle_site_symmetry_3
_geom_angle_publ_flag
Ba1 O11 Ba1 115.09(11) . 3_566 ?
C4 N3 Ba1 140.3(3) . 1_655 ?
C4 N3 C6 102.9(3) . . ?
C6 N3 Ba1 111.0(2) . 1_655 ?
N8 O8 Ba1 124.8(2) . . ?
O4 N6 C3 117.5(4) . . ?
O3 N6 O4 123.0(4) . . ?
O3 N6 C3 119.2(3) . . ?
C4 N4 Ba1 126.1(3) . . ?
C5 N4 C4 103.6(3) . . ?
C5 N4 Ba1 130.2(3) . . ?
C1 N1 C2 103.2(3) . . ?
C1 N1 Ba1 116.1(3) . . ?
C2 N1 Ba1 139.4(3) . . ?
C1 N2 C3 103.1(3) . . ?
N2 C3 N6 120.1(4) . . ?
N2 C3 C2 109.0(4) . . ?
C2 C3 N6 130.7(4) . . ?
N1 C1 N2 115.9(4) . . ?
N1 C1 C4 121.3(4) . . ?
N2 C1 C4 122.8(4) . . ?
N1 C2 C3 108.7(4) . . ?
N1 C2 N5 121.7(4) . . ?
C3 C2 N5 129.0(4) . . ?
O1 N5 C2 118.5(4) . . ?
O2 N5 C2 119.0(3) . . ?
O2 N5 O1 122.4(4) . . ?
N3 C4 N4 115.7(4) . . ?
N3 C4 C1 125.6(4) . . ?
N4 C4 C1 118.8(4) . . ?
N4 C5 C6 108.4(4) . . ?
N4 C5 N8 117.0(4) . . ?
C6 C5 N8 134.5(4) . . ?
O10 Ba1 O11 73.15(10) . 3_566 ?
O10 Ba1 O11 138.05(10) . . ?
O10 Ba1 O9 84.42(10) . . ?
O10 Ba1 N3 73.54(10) . 1_455 ?
O10 Ba1 O8 141.08(10) . . ?
O10 Ba1 N4 135.09(10) . . ?
O10 Ba1 N1 90.08(10) . . ?
O10 Ba1 Ba1 105.42(8) . 3_566 ?
O10 Ba1 O7 79.03(9) . 4_566 ?
O10 Ba1 O5 122.37(10) . 1_455 ?
O11 Ba1 O11 64.92(11) . 3_566 ?
O11 Ba1 N3 72.88(9) 3_566 1_455 ?
O11 Ba1 N3 92.74(9) . 1_455 ?
O11 Ba1 O8 144.15(9) 3_566 . ?
O11 Ba1 O8 80.07(9) . . ?
O11 Ba1 N4 69.97(9) . . ?
O11 Ba1 N1 79.11(9) . . ?
O11 Ba1 N1 73.12(9) 3_566 . ?
O11 Ba1 Ba1 32.64(6) . 3_566 ?
O11 Ba1 Ba1 32.28(6) 3_566 3_566 ?
O11 Ba1 O7 130.55(9) 3_566 4_566 ?
O11 Ba1 O7 130.11(8) . 4_566 ?
O11 Ba1 O5 101.88(9) 3_566 1_455 ?
O11 Ba1 O5 67.90(9) . 1_455 ?
O9 Ba1 O11 129.21(9) . . ?
O9 Ba1 O11 141.74(10) . 3_566 ?
O9 Ba1 N3 71.20(9) . 1_455 ?
O9 Ba1 O8 58.72(9) . . ?
O9 Ba1 N4 100.82(10) . . ?
O9 Ba1 N1 138.74(9) . . ?
O9 Ba1 Ba1 147.18(7) . 3_566 ?
O9 Ba1 O7 72.00(9) . 4_566 ?
O9 Ba1 O5 64.57(9) . 1_455 ?
N3 Ba1 Ba1 81.54(6) 1_455 3_566 ?
O8 Ba1 N3 102.72(8) . 1_455 ?
O8 Ba1 N1 108.85(8) . . ?
O8 Ba1 Ba1 112.40(6) . 3_566 ?
N4 Ba1 O11 117.02(10) . 3_566 ?
N4 Ba1 N3 150.55(9) . 1_455 ?
N4 Ba1 O8 52.09(9) . . ?
N4 Ba1 N1 56.81(9) . . ?
N4 Ba1 Ba1 93.93(7) . 3_566 ?
N4 Ba1 O7 61.14(9) . 4_566 ?
N4 Ba1 O5 99.23(9) . 1_455 ?
N1 Ba1 N3 145.29(9) . 1_455 ?
N1 Ba1 Ba1 73.48(6) . 3_566 ?
O7 Ba1 N3 135.62(8) 4_566 1_455 ?
O7 Ba1 O8 78.00(8) 4_566 . ?
O7 Ba1 N1 66.80(9) 4_566 . ?
O7 Ba1 Ba1 140.09(6) 4_566 3_566 ?
O5 Ba1 N3 51.46(8) 1_455 1_455 ?
O5 Ba1 O8 55.15(8) 1_455 . ?
O5 Ba1 N1 144.93(9) 1_455 . ?
O5 Ba1 Ba1 84.31(6) 1_455 3_566 ?
O5 Ba1 O7 127.57(9) 1_455 4_566 ?
N3 C6 C5 109.5(4) . . ?
N3 C6 N7 119.4(4) . . ?
C5 C6 N7 131.0(4) . . ?
N8 O7 Ba1 123.7(2) . 4_565 ?
O8 N8 C5 115.8(3) . . ?
O7 N8 O8 123.3(3) . . ?
O7 N8 C5 120.9(3) . . ?
N7 O5 Ba1 113.5(2) . 1_655 ?
O5 N7 C6 116.7(4) . . ?
O6 N7 C6 119.7(4) . . ?
O6 N7 O5 123.6(4) . . ?

loop_
_geom_bond_atom_site_label_1
_geom_bond_atom_site_label_2
_geom_bond_distance
_geom_bond_site_symmetry_2
_geom_bond_publ_flag
O10 Ba1 2.745(3) . ?
O11 Ba1 2.841(3) 3_566 ?
O11 Ba1 2.813(3) . ?
O9 Ba1 2.746(3) . ?
N3 C4 1.335(5) . ?
N3 Ba1 3.142(3) 1_655 ?
N3 C6 1.345(5) . ?
O8 Ba1 3.060(3) . ?
O8 N8 1.243(4) . ?
N6 O4 1.240(5) . ?
N6 C3 1.425(5) . ?
N6 O3 1.221(5) . ?
N4 C4 1.349(5) . ?
N4 C5 1.337(5) . ?
N4 Ba1 2.815(3) . ?
N1 C1 1.338(5) . ?
N1 C2 1.356(5) . ?
N1 Ba1 3.061(3) . ?
N2 C3 1.349(5) . ?
N2 C1 1.346(5) . ?
C3 C2 1.399(6) . ?
C1 C4 1.458(6) . ?
C2 N5 1.424(5) . ?
N5 O1 1.237(4) . ?
N5 O2 1.223(4) . ?
C5 C6 1.402(6) . ?
C5 N8 1.439(5) . ?
Ba1 Ba1 4.7701(7) 3_566 ?
Ba1 O7 3.030(3) 4_566 ?
Ba1 O5 3.010(3) 1_455 ?
C6 N7 1.426(5) . ?
O7 N8 1.214(4) . ?
O5 N7 1.257(4) . ?
O6 N7 1.219(5) . ?
